data_1508276
loop_
_publ_author_name
'Chambers, Jennifer M.'
'Huang, David C. S.'
'Lindqvist, Lisa M.'
'Savage, G. Paul'
'White, Jonathan M.'
'Rizzacasa, Mark A.'

_publ_section_title
;
 Total synthesis of 2&#x2034;,5&#x2034;-diepisilvestrol and its c1&#x2034;
 epimer: key structure activity relationships at c1&#x2034; and
 c2&#x2034;.
;
_journal_issue 8
_journal_name_full 'Journal of natural products'
_journal_page_first 1500
_journal_page_last 1504
_journal_paper_doi 10.1021/np300376f
_journal_volume 75
_journal_year 2012
_chemical_formula_sum 'C27 H50 O7 Si2'
_chemical_formula_weight 542.85
_chemical_name_systematic
;
 ?
;
_space_group_IT_number 19
_symmetry_cell_setting orthorhombic
_symmetry_space_group_name_Hall 'P 2ac 2ab'
_symmetry_space_group_name_H-M 'P 21 21 21'
_atom_sites_solution_hydrogens geom
_atom_sites_solution_primary direct
_atom_sites_solution_secondary difmap
_audit_creation_method SHELXL-97
_cell_angle_alpha 90.00
_cell_angle_beta 90.00
_cell_angle_gamma 90.00
_cell_formula_units_Z 4
_cell_length_a 8.2450(2)
_cell_length_b 10.6777(3)
_cell_length_c 36.1362(14)
_cell_measurement_reflns_used 4209
_cell_measurement_temperature 130.0
_cell_measurement_theta_max 76.8519
_cell_measurement_theta_min 3.6639
_cell_volume 3181.35(17)
_computing_cell_refinement
;
CrysAlisPro, Agilent Technologies,
Version 1.171.34.49 (release 20-01-2011 CrysAlis171 .NET)
(compiled Jan 20 2011,15:58:25)
;
_computing_data_collection
;
CrysAlisPro, Agilent Technologies,
Version 1.171.34.49 (release 20-01-2011 CrysAlis171 .NET)
(compiled Jan 20 2011,15:58:25)
;
_computing_data_reduction
;
CrysAlisPro, Agilent Technologies,
Version 1.171.34.49 (release 20-01-2011 CrysAlis171 .NET)
(compiled Jan 20 2011,15:58:25)
;
_computing_structure_refinement 'SHELXL-97 (Sheldrick, 1997)'
_diffrn_ambient_temperature 130.0
_diffrn_measured_fraction_theta_full 0.987
_diffrn_measured_fraction_theta_max 0.987
_diffrn_measurement_device_type 'SuperNova, Dual, Cu at zero, Atlas'
_diffrn_measurement_method '\w scans'
_diffrn_radiation_monochromator mirror
_diffrn_radiation_source 'SuperNova (Cu) X-ray Source'
_diffrn_radiation_type 'Cu K\a'
_diffrn_radiation_wavelength 1.5418
_diffrn_reflns_av_R_equivalents 0.0248
_diffrn_reflns_av_sigmaI/netI 0.0355
_diffrn_reflns_limit_h_max 7
_diffrn_reflns_limit_h_min -10
_diffrn_reflns_limit_k_max 12
_diffrn_reflns_limit_k_min -13
_diffrn_reflns_limit_l_max 42
_diffrn_reflns_limit_l_min -45
_diffrn_reflns_number 10320
_diffrn_reflns_theta_full 77.16
_diffrn_reflns_theta_max 77.16
_diffrn_reflns_theta_min 4.32
_exptl_absorpt_coefficient_mu 1.324
_exptl_absorpt_correction_T_max 1.00000
_exptl_absorpt_correction_T_min 0.95116
_exptl_absorpt_correction_type multi-scan
_exptl_absorpt_process_details
;
CrysAlisPro, Agilent Technologies,
Version 1.171.34.49 (release 20-01-2011 CrysAlis171 .NET)
(compiled Jan 20 2011,15:58:25)
Empirical absorption correction using spherical harmonics,
 implemented in SCALE3 ABSPACK scaling algorithm.
;
_exptl_crystal_colour colourless
_exptl_crystal_density_diffrn 1.133
_exptl_crystal_density_method 'not measured'
_exptl_crystal_description plate
_exptl_crystal_F_000 1184
_exptl_crystal_size_max 0.3788
_exptl_crystal_size_mid 0.2549
_exptl_crystal_size_min 0.0426
_refine_diff_density_max 0.540
_refine_diff_density_min -0.285
_refine_diff_density_rms 0.044
_refine_ls_abs_structure_details 'Flack H D (1983), Acta Cryst. A39, 876-881'
_refine_ls_abs_structure_Flack 0.02(3)
_refine_ls_extinction_method none
_refine_ls_goodness_of_fit_ref 1.045
_refine_ls_hydrogen_treatment mixed
_refine_ls_matrix_type full
_refine_ls_number_parameters 390
_refine_ls_number_reflns 5849
_refine_ls_number_restraints 21
_refine_ls_restrained_S_all 1.048
_refine_ls_R_factor_all 0.0480
_refine_ls_R_factor_gt 0.0436
_refine_ls_shift/su_max 0.001
_refine_ls_shift/su_mean 0.000
_refine_ls_structure_factor_coef Fsqd
_refine_ls_weighting_details 'calc w=1/[\s^2^(Fo^2^)+(0.0698P)^2^+0.5296P] where P=(Fo^2^+2Fc^2^)/3'
_refine_ls_weighting_scheme calc
_refine_ls_wR_factor_gt 0.1165
_refine_ls_wR_factor_ref 0.1208
_reflns_number_gt 5388
_reflns_number_total 5849
_reflns_threshold_expression >2sigma(I)
_cod_data_source_file np300376f_si_002.cif
_cod_data_source_block shelxl
_cod_database_code 1508276

loop_
_symmetry_equiv_pos_as_xyz
'x, y, z'
'-x+1/2, -y, z+1/2'
'x+1/2, -y+1/2, -z'
'-x, y+1/2, -z+1/2'

loop_
_atom_site_label
_atom_site_type_symbol
_atom_site_fract_x
_atom_site_fract_y
_atom_site_fract_z
_atom_site_U_iso_or_equiv
_atom_site_adp_type
_atom_site_occupancy
_atom_site_symmetry_multiplicity
_atom_site_calc_flag
_atom_site_refinement_flags
_atom_site_disorder_assembly
_atom_site_disorder_group
Si1" Si 0.9157(5) 1.0609(4) 0.82025(12) 0.0255(13) Uani 0.175(5) 1 d PU A 3
Si1 Si 0.9195(2) 1.0001(2) 0.80731(4) 0.0442(5) Uani 0.592(4) 1 d PDU A 1
C16 C 1.1073(6) 1.0606(5) 0.82952(14) 0.0536(13) Uani 0.592(4) 1 d PD A 1
C17 C 1.1828(5) 0.9686(4) 0.85604(12) 0.0756(11) Uani 0.592(4) 1 d P A 1
H17A H 1.1032 0.9422 0.8738 0.113 Uiso 0.592(4) 1 calc PR A 1
H17B H 1.2718 1.0078 0.8687 0.113 Uiso 0.592(4) 1 calc PR A 1
H17C H 1.2215 0.8971 0.8426 0.113 Uiso 0.592(4) 1 calc PR A 1
C18 C 1.2371(6) 1.1039(6) 0.80062(18) 0.0577(14) Uani 0.592(4) 1 d PD A 1
H18A H 1.1892 1.1632 0.7839 0.087 Uiso 0.592(4) 1 calc PR A 1
H18B H 1.2753 1.0327 0.7869 0.087 Uiso 0.592(4) 1 calc PR A 1
H18C H 1.3265 1.1424 0.8133 0.087 Uiso 0.592(4) 1 calc PR A 1
C19 C 1.0610(9) 1.1844(6) 0.85262(18) 0.0686(17) Uani 0.592(4) 1 d P A 1
H19A H 1.0142 1.2454 0.8363 0.103 Uiso 0.592(4) 1 calc PR A 1
H19B H 1.1570 1.2185 0.8638 0.103 Uiso 0.592(4) 1 calc PR A 1
H19C H 0.9842 1.1633 0.8716 0.103 Uiso 0.592(4) 1 calc PR A 1
C20 C 0.9821(13) 0.8995(7) 0.76717(18) 0.087(3) Uani 0.592(4) 1 d P A 1
H20A H 1.0526 0.8340 0.7758 0.131 Uiso 0.592(4) 1 calc PR A 1
H20B H 1.0383 0.9498 0.7493 0.131 Uiso 0.592(4) 1 calc PR A 1
H20C H 0.8876 0.8631 0.7560 0.131 Uiso 0.592(4) 1 calc PR A 1
C21 C 0.7851(7) 1.1243(5) 0.78971(17) 0.1090(19) Uani 0.592(4) 1 d P A 1
H21A H 0.6908 1.0871 0.7787 0.164 Uiso 0.592(4) 1 calc PR A 1
H21B H 0.8418 1.1729 0.7715 0.164 Uiso 0.592(4) 1 calc PR A 1
H21C H 0.7527 1.1776 0.8098 0.164 Uiso 0.592(4) 1 calc PR A 1
C16' C 0.9552(16) 1.1383(8) 0.8126(4) 0.116(6) Uani 0.408(4) 1 d PD A 2
C17" C 1.1828(5) 0.9686(4) 0.85604(12) 0.0756(11) Uani 0.408(4) 1 d P A 2
C19' C 0.9096(17) 1.2085(7) 0.8479(3) 0.079(3) Uani 0.408(4) 1 d P A 2
H19D H 0.8166 1.1695 0.8590 0.119 Uiso 0.408(4) 1 calc PR A 2
H19E H 0.8844 1.2940 0.8420 0.119 Uiso 0.408(4) 1 calc PR A 2
H19F H 0.9989 1.2061 0.8649 0.119 Uiso 0.408(4) 1 calc PR A 2
C20' C 1.105(2) 0.8969(13) 0.7825(3) 0.109(6) Uani 0.408(4) 1 d P A 2
H20D H 1.1334 0.8125 0.7888 0.164 Uiso 0.408(4) 1 calc PR A 2
H20E H 1.2005 0.9422 0.7754 0.164 Uiso 0.408(4) 1 calc PR A 2
H20F H 1.0296 0.8962 0.7622 0.164 Uiso 0.408(4) 1 calc PR A 2
C21' C 0.7851(7) 1.1243(5) 0.78971(17) 0.1090(19) Uani 0.408(4) 1 d P A 2
C17' C 1.126(3) 1.172(3) 0.7960(8) 0.35(3) Uani 0.408(4) 1 d PD A 2
H17D H 1.1442 1.1240 0.7739 0.527 Uiso 0.408(4) 1 calc PR A 2
H17E H 1.2092 1.1522 0.8138 0.527 Uiso 0.408(4) 1 calc PR A 2
H17F H 1.1303 1.2595 0.7902 0.527 Uiso 0.408(4) 1 calc PR A 2
Si1' Si 1.0108(4) 0.9730(3) 0.82247(9) 0.0390(11) Uani 0.231(4) 1 d PDU A 2
Si2 Si 0.61261(8) 0.65432(6) 0.829395(16) 0.03530(15) Uani 1 1 d . . .
O3 O 0.60614(18) 0.84908(14) 1.03835(4) 0.0309(3) Uani 1 1 d . . .
O1 O 0.74019(16) 0.91420(14) 0.94541(4) 0.0290(3) Uani 1 1 d . . .
O2 O 0.53206(18) 1.00158(14) 0.98071(4) 0.0299(3) Uani 1 1 d . . .
O4 O 0.56097(17) 0.73728(14) 0.98527(4) 0.0293(3) Uani 1 1 d . . .
O5 O 0.5916(2) 0.73208(16) 0.86879(4) 0.0358(3) Uani 1 1 d . A .
O6 O 0.8291(3) 0.9051(2) 0.83566(6) 0.0625(6) Uani 1 1 d . . .
O7 O -0.1164(2) 1.27919(16) 0.94174(5) 0.0425(4) Uani 1 1 d . . .
C1 C 0.6833(2) 0.9435(2) 0.98143(6) 0.0279(4) Uani 1 1 d . . .
H1 H 0.7615 0.9989 0.9937 0.033 Uiso 1 1 calc R . .
C4 C 0.6194(3) 0.7101(2) 0.94871(6) 0.0321(4) Uani 1 1 d . . .
H4A H 0.5451 0.6531 0.9365 0.038 Uiso 1 1 calc R . .
H4B H 0.7244 0.6696 0.9503 0.038 Uiso 1 1 calc R . .
C8 C 0.5345(3) 1.12207(19) 0.96298(6) 0.0303(4) Uani 1 1 d . . .
H8A H 0.5868 1.1159 0.9390 0.036 Uiso 1 1 calc R . .
H8B H 0.5945 1.1815 0.9780 0.036 Uiso 1 1 calc R . .
C6 C 0.7045(3) 0.8084(2) 0.88785(6) 0.0350(5) Uani 1 1 d . . .
H6 H 0.8070 0.7626 0.8902 0.042 Uiso 1 1 calc R A .
C9 C 0.3615(2) 1.1651(2) 0.95845(5) 0.0287(4) Uani 1 1 d . . .
C5 C 0.6342(2) 0.8294(2) 0.92638(6) 0.0290(4) Uani 1 1 d . A .
H5 H 0.5268 0.8679 0.9241 0.035 Uiso 1 1 calc R . .
C2 C 0.6681(2) 0.8223(2) 1.00355(6) 0.0283(4) Uani 1 1 d . . .
H2 H 0.7753 0.7836 1.0061 0.034 Uiso 1 1 calc R . .
C12 C 0.0436(3) 1.2487(2) 0.94693(6) 0.0329(4) Uani 1 1 d . . .
C28 C 0.6251(3) 0.7494(2) 1.06432(6) 0.0352(5) Uani 1 1 d . . .
H28A H 0.7361 0.7223 1.0645 0.053 Uiso 1 1 calc R . .
H28B H 0.5563 0.6808 1.0574 0.053 Uiso 1 1 calc R . .
H28C H 0.5956 0.7783 1.0886 0.053 Uiso 1 1 calc R . .
C13 C 0.1710(3) 1.3326(2) 0.94455(6) 0.0326(4) Uani 1 1 d . . .
H13 H 0.1517 1.4163 0.9390 0.039 Uiso 1 1 calc R . .
C22 C 0.4642(3) 0.5202(2) 0.83284(7) 0.0414(5) Uani 1 1 d . . .
C15 C -0.1537(3) 1.4075(2) 0.93661(8) 0.0455(6) Uani 1 1 d . . .
H15A H -0.1057 1.4365 0.9140 0.068 Uiso 1 1 calc R . .
H15B H -0.1114 1.4552 0.9570 0.068 Uiso 1 1 calc R . .
H15C H -0.2692 1.4180 0.9354 0.068 Uiso 1 1 calc R . .
C14 C 0.3288(3) 1.2901(2) 0.95058(6) 0.0305(4) Uani 1 1 d . . .
H14 H 0.4142 1.3468 0.9493 0.037 Uiso 1 1 calc R . .
C25 C 0.4727(5) 0.4411(3) 0.79715(8) 0.0600(8) Uani 1 1 d . . .
H25A H 0.4482 0.4930 0.7762 0.090 Uiso 1 1 calc R . .
H25B H 0.3952 0.3741 0.7986 0.090 Uiso 1 1 calc R . .
H25C H 0.5797 0.4069 0.7945 0.090 Uiso 1 1 calc R . .
C10 C 0.2314(3) 1.0829(2) 0.96069(7) 0.0368(5) Uani 1 1 d . . .
H10 H 0.2503 0.9991 0.9662 0.044 Uiso 1 1 calc R . .
C7 C 0.7362(4) 0.9305(3) 0.86801(8) 0.0521(7) Uani 1 1 d . A .
H7A H 0.6342 0.9696 0.8613 0.062 Uiso 1 1 calc R . .
H7B H 0.7951 0.9872 0.8841 0.062 Uiso 1 1 calc R . .
C11 C 0.0743(3) 1.1232(2) 0.95489(7) 0.0391(5) Uani 1 1 d . . .
H11 H -0.0111 1.0666 0.9563 0.047 Uiso 1 1 calc R . .
C27 C 0.8229(4) 0.5933(3) 0.82507(9) 0.0534(7) Uani 1 1 d . . .
H27A H 0.8484 0.5431 0.8463 0.080 Uiso 1 1 calc R . .
H27B H 0.8974 0.6622 0.8235 0.080 Uiso 1 1 calc R . .
H27C H 0.8314 0.5431 0.8031 0.080 Uiso 1 1 calc R . .
C24 C 0.5047(5) 0.4354(3) 0.86554(8) 0.0625(9) Uani 1 1 d . . .
H24A H 0.4268 0.3686 0.8669 0.094 Uiso 1 1 calc R . .
H24B H 0.5013 0.4832 0.8880 0.094 Uiso 1 1 calc R . .
H24C H 0.6113 0.4009 0.8623 0.094 Uiso 1 1 calc R . .
C26 C 0.5579(5) 0.7551(3) 0.78936(8) 0.0647(9) Uani 1 1 d . . .
H26A H 0.6396 0.8183 0.7861 0.097 Uiso 1 1 calc R . .
H26B H 0.4552 0.7944 0.7939 0.097 Uiso 1 1 calc R . .
H26C H 0.5509 0.7048 0.7674 0.097 Uiso 1 1 calc R . .
C23 C 0.2911(4) 0.5699(4) 0.83708(13) 0.0735(11) Uani 1 1 d . . .
H23A H 0.2167 0.5008 0.8381 0.110 Uiso 1 1 calc R . .
H23B H 0.2648 0.6221 0.8163 0.110 Uiso 1 1 calc R . .
H23C H 0.2831 0.6179 0.8595 0.110 Uiso 1 1 calc R . .

loop_
_atom_site_aniso_label
_atom_site_aniso_U_11
_atom_site_aniso_U_22
_atom_site_aniso_U_33
_atom_site_aniso_U_23
_atom_site_aniso_U_13
_atom_site_aniso_U_12
Si1" 0.0439(19) 0.0041(19) 0.028(2) -0.0034(16) 0.0011(14) -0.0081(13)
Si1 0.0581(9) 0.0433(11) 0.0313(7) 0.0020(7) 0.0067(6) -0.0167(7)
C16 0.048(2) 0.063(3) 0.049(2) 0.022(2) 0.002(2) -0.024(2)
C17 0.0592(17) 0.091(3) 0.077(2) 0.028(2) -0.0044(17) -0.005(2)
C18 0.044(2) 0.064(3) 0.065(3) 0.012(3) 0.022(2) -0.020(2)
C19 0.090(4) 0.058(3) 0.059(3) -0.011(3) 0.003(3) -0.026(3)
C20 0.146(7) 0.065(4) 0.051(3) -0.022(3) 0.054(4) -0.046(5)
C21 0.099(3) 0.100(4) 0.127(4) 0.036(3) -0.049(3) -0.010(3)
C16' 0.099(9) 0.139(14) 0.110(11) -0.062(11) -0.019(8) 0.023(10)
C17" 0.0592(17) 0.091(3) 0.077(2) 0.028(2) -0.0044(17) -0.005(2)
C19' 0.135(10) 0.028(3) 0.074(6) -0.003(3) 0.034(6) 0.013(5)
C20' 0.168(14) 0.092(8) 0.067(7) 0.024(7) 0.062(9) 0.046(10)
C21' 0.099(3) 0.100(4) 0.127(4) 0.036(3) -0.049(3) -0.010(3)
C17' 0.36(4) 0.44(5) 0.26(3) -0.22(3) 0.24(3) -0.32(4)
Si1' 0.0388(17) 0.0384(15) 0.0400(18) 0.0049(12) 0.0115(14) -0.0025(12)
Si2 0.0461(3) 0.0351(3) 0.0247(2) -0.0022(2) 0.0017(2) -0.0030(3)
O3 0.0357(7) 0.0288(7) 0.0283(7) 0.0003(6) 0.0024(6) 0.0053(7)
O1 0.0240(6) 0.0301(7) 0.0329(7) -0.0062(6) 0.0050(6) -0.0059(6)
O2 0.0305(7) 0.0253(7) 0.0339(7) 0.0027(6) 0.0075(6) 0.0031(6)
O4 0.0270(6) 0.0291(7) 0.0319(7) -0.0013(6) 0.0037(6) -0.0034(6)
O5 0.0366(7) 0.0408(8) 0.0300(7) -0.0080(6) 0.0031(6) -0.0076(7)
O6 0.0689(13) 0.0750(14) 0.0436(11) -0.0014(10) 0.0222(10) -0.0280(12)
O7 0.0352(7) 0.0366(8) 0.0558(10) -0.0051(8) -0.0086(8) 0.0007(7)
C1 0.0241(8) 0.0289(9) 0.0306(10) -0.0038(8) 0.0022(8) -0.0029(8)
C4 0.0331(9) 0.0309(10) 0.0322(10) -0.0061(9) 0.0052(8) -0.0034(9)
C8 0.0339(10) 0.0233(9) 0.0338(10) 0.0020(8) 0.0039(8) -0.0017(8)
C6 0.0314(9) 0.0408(12) 0.0328(10) -0.0076(9) 0.0055(8) -0.0082(9)
C9 0.0324(9) 0.0280(9) 0.0258(8) -0.0015(8) 0.0019(8) -0.0006(8)
C5 0.0264(8) 0.0313(10) 0.0293(9) -0.0056(8) 0.0042(7) -0.0060(8)
C2 0.0228(8) 0.0298(10) 0.0322(10) -0.0020(8) -0.0001(8) 0.0023(8)
C12 0.0341(10) 0.0321(10) 0.0323(10) -0.0048(9) -0.0007(8) 0.0008(9)
C28 0.0363(10) 0.0339(10) 0.0354(10) 0.0045(9) -0.0037(9) 0.0034(9)
C13 0.0404(10) 0.0246(9) 0.0327(10) 0.0012(8) -0.0015(9) 0.0008(9)
C22 0.0487(12) 0.0409(12) 0.0346(11) -0.0058(10) -0.0053(10) -0.0074(11)
C15 0.0414(12) 0.0409(13) 0.0542(15) -0.0023(12) -0.0157(11) 0.0072(11)
C14 0.0352(10) 0.0249(9) 0.0315(10) 0.0021(8) 0.0015(8) -0.0043(9)
C25 0.094(2) 0.0446(15) 0.0410(14) -0.0095(12) -0.0113(15) -0.0093(17)
C10 0.0387(11) 0.0218(9) 0.0498(13) -0.0016(9) 0.0000(10) -0.0024(9)
C7 0.0681(17) 0.0510(15) 0.0371(13) -0.0050(12) 0.0166(13) -0.0229(15)
C11 0.0348(11) 0.0314(11) 0.0511(13) -0.0028(10) -0.0002(10) -0.0060(9)
C27 0.0537(14) 0.0510(15) 0.0555(16) -0.0094(14) 0.0193(13) -0.0001(13)
C24 0.086(2) 0.0591(18) 0.0428(14) 0.0103(13) -0.0138(15) -0.0335(18)
C26 0.104(3) 0.0528(16) 0.0370(13) 0.0085(13) -0.0081(15) -0.0052(19)
C23 0.0455(15) 0.069(2) 0.106(3) -0.025(2) 0.0004(17) -0.0098(15)

loop_
_atom_type_symbol
_atom_type_description
_atom_type_scat_dispersion_real
_atom_type_scat_dispersion_imag
_atom_type_scat_source
C C 0.0181 0.0091 'International Tables Vol C Tables 4.2.6.8 and 6.1.1.4'
H H 0.0000 0.0000 'International Tables Vol C Tables 4.2.6.8 and 6.1.1.4'
O O 0.0492 0.0322 'International Tables Vol C Tables 4.2.6.8 and 6.1.1.4'
Si Si 0.2541 0.3302 'International Tables Vol C Tables 4.2.6.8 and 6.1.1.4'

loop_
_geom_angle_atom_site_label_1
_geom_angle_atom_site_label_2
_geom_angle_atom_site_label_3
_geom_angle
O6 Si1 C21 113.1(2)
O6 Si1 C16 109.08(18)
C21 Si1 C16 113.6(3)
O6 Si1 C20 104.8(3)
C21 Si1 C20 108.1(4)
C16 Si1 C20 107.6(4)
C17 C16 C18 109.5(4)
C17 C16 C19 107.7(4)
C18 C16 C19 105.4(4)
C17 C16 Si1 113.1(3)
C18 C16 Si1 112.6(4)
C19 C16 Si1 108.1(4)
C19' C16' C17' 115.3(13)
C19' C16' Si1' 111.5(8)
C17' C16' Si1' 93.9(15)
O6 Si1' C20' 113.4(6)
O6 Si1' C16' 103.7(5)
C20' Si1' C16' 112.0(6)
O5 Si2 C27 110.22(12)
O5 Si2 C26 110.68(13)
C27 Si2 C26 111.32(17)
O5 Si2 C22 104.81(10)
C27 Si2 C22 110.13(13)
C26 Si2 C22 109.48(15)
C2 O3 C28 113.73(16)
C1 O1 C5 112.19(15)
C1 O2 C8 113.20(16)
C2 O4 C4 110.29(16)
C6 O5 Si2 129.60(14)
C7 O6 Si1 130.3(2)
C7 O6 Si1' 127.7(2)
Si1 O6 Si1' 33.60(13)
C7 O6 Si1" 106.1(2)
Si1 O6 Si1" 24.81(12)
Si1' O6 Si1" 39.18(18)
C12 O7 C15 117.15(19)
O2 C1 O1 112.16(17)
O2 C1 C2 108.28(16)
O1 C1 C2 108.68(17)
O4 C4 C5 110.33(17)
O2 C8 C9 107.91(17)
O5 C6 C7 112.3(2)
O5 C6 C5 106.20(17)
C7 C6 C5 111.9(2)
C10 C9 C14 117.9(2)
C10 C9 C8 122.17(19)
C14 C9 C8 119.86(19)
O1 C5 C4 108.98(17)
O1 C5 C6 107.38(16)
C4 C5 C6 113.21(18)
O3 C2 O4 108.81(16)
O3 C2 C1 109.30(16)
O4 C2 C1 110.34(17)
O7 C12 C13 124.6(2)
O7 C12 C11 115.6(2)
C13 C12 C11 119.8(2)
C12 C13 C14 119.2(2)
C24 C22 C23 109.4(3)
C24 C22 C25 108.2(2)
C23 C22 C25 108.4(3)
C24 C22 Si2 111.10(19)
C23 C22 Si2 110.4(2)
C25 C22 Si2 109.3(2)
C9 C14 C13 121.6(2)
C11 C10 C9 121.2(2)
O6 C7 C6 108.6(2)
C10 C11 C12 120.1(2)

loop_
_geom_bond_atom_site_label_1
_geom_bond_atom_site_label_2
_geom_bond_distance
Si1" O6 1.894(4)
Si1 O6 1.623(2)
Si1 C21 1.841(5)
Si1 C16 1.860(5)
Si1 C20 1.878(7)
C16 C17 1.507(6)
C16 C18 1.565(6)
C16 C19 1.610(8)
C16' C19' 1.528(15)
C16' C17' 1.575(8)
C16' Si1' 1.858(7)
C20' Si1' 1.830(11)
Si1' O6 1.732(4)
Si2 O5 1.6570(16)
Si2 C27 1.859(3)
Si2 C26 1.859(3)
Si2 C22 1.888(3)
O3 C2 1.387(2)
O3 C28 1.427(3)
O1 C1 1.419(2)
O1 C5 1.434(2)
O2 C1 1.393(2)
O2 C8 1.437(2)
O4 C2 1.429(3)
O4 C4 1.436(2)
O5 C6 1.416(3)
O6 C7 1.424(3)
O7 C12 1.372(3)
O7 C15 1.417(3)
C1 C2 1.526(3)
C4 C5 1.513(3)
C8 C9 1.508(3)
C6 C7 1.510(4)
C6 C5 1.525(3)
C9 C10 1.389(3)
C9 C14 1.392(3)
C12 C13 1.383(3)
C12 C11 1.393(3)
C13 C14 1.394(3)
C22 C24 1.526(4)
C22 C23 1.531(4)
C22 C25 1.543(4)
C10 C11 1.381(3)
